data_7105398
loop_
_publ_author_name
'P\"ohlker, Christopher'
'Schellenberg, Inga'
'P\"ottgen, Rainer'
'Dehnen, Stefanie'

_publ_section_title
;
 Synthesis and reactivity of ferrocenyl functionalized Sn/S cages
;
_journal_issue 15
_journal_name_full 'Chemical Communications'
_journal_page_first 2605
_journal_paper_doi 10.1039/b923871a
_journal_volume 46
_journal_year 2010
_chemical_formula_moiety 'C10 H9 Cl3 Fe Sn'
_chemical_formula_sum 'C10 H9 Cl3 Fe Sn'
_chemical_formula_weight 410.06
_space_group_IT_number 14
_symmetry_cell_setting monoclinic
_symmetry_space_group_name_Hall '-P 2ybc'
_symmetry_space_group_name_H-M 'P 1 21/c 1'
_atom_sites_solution_hydrogens geom
_atom_sites_solution_primary direct
_atom_sites_solution_secondary difmap
_audit_creation_method SHELXL-97
_cell_angle_alpha 90.00
_cell_angle_beta 100.404(6)
_cell_angle_gamma 90.00
_cell_formula_units_Z 4
_cell_length_a 6.8102(5)
_cell_length_b 9.7487(6)
_cell_length_c 18.6877(15)
_cell_measurement_reflns_used 8759
_cell_measurement_temperature 100(2)
_cell_measurement_theta_max 54.47
_cell_measurement_theta_min 6.15
_cell_volume 1220.29(15)
_computing_cell_refinement 'XAREA 1.38 (Stoe 2006)'
_computing_data_collection 'XAREA 1.38 (Stoe 2006)'
_computing_data_reduction 'XAREA 1.38 (Stoe 2006)'
_computing_molecular_graphics 'DIAMOND 3.0 (Brandenburg & Putz, 2005) SHELXTL-NT V5.1, Bruker AXS 1999'
_computing_structure_refinement 'SHELXL-97 (Sheldrick, 1997)'
_computing_structure_solution 'SHELXS-97 (Sheldrick, 1990)'
_diffrn_ambient_temperature 100(2)
_diffrn_measured_fraction_theta_full 0.803
_diffrn_measured_fraction_theta_max 0.803
_diffrn_measurement_device_type IPDSII
_diffrn_measurement_method \w
_diffrn_radiation_monochromator graphite
_diffrn_radiation_source 'fine-focus sealed tube'
_diffrn_radiation_type MoK\a
_diffrn_radiation_wavelength 0.71073
_diffrn_reflns_av_R_equivalents 0.0549
_diffrn_reflns_av_sigmaI/netI 0.0384
_diffrn_reflns_limit_h_max 7
_diffrn_reflns_limit_h_min -7
_diffrn_reflns_limit_k_max 11
_diffrn_reflns_limit_k_min -11
_diffrn_reflns_limit_l_max 22
_diffrn_reflns_limit_l_min -22
_diffrn_reflns_number 5375
_diffrn_reflns_theta_full 25.00
_diffrn_reflns_theta_max 25.00
_diffrn_reflns_theta_min 4.59
_exptl_absorpt_coefficient_mu 3.853
_exptl_absorpt_correction_type none
_exptl_crystal_colour yellow
_exptl_crystal_density_diffrn 2.232
_exptl_crystal_density_method 'not measured'
_exptl_crystal_description 'thin plates'
_exptl_crystal_F_000 784
_exptl_crystal_size_max 0.20
_exptl_crystal_size_mid 0.15
_exptl_crystal_size_min 0.08
_refine_diff_density_max 0.76
_refine_diff_density_min -0.62
_refine_diff_density_rms 0.11
_refine_ls_extinction_method none
_refine_ls_goodness_of_fit_ref 0.945
_refine_ls_hydrogen_treatment constr
_refine_ls_matrix_type full
_refine_ls_number_parameters 137
_refine_ls_number_reflns 2141
_refine_ls_number_restraints 80
_refine_ls_restrained_S_all 0.932
_refine_ls_R_factor_all 0.0438
_refine_ls_R_factor_gt 0.0280
_refine_ls_shift/su_max 0.001
_refine_ls_shift/su_mean 0.000
_refine_ls_structure_factor_coef Fsqd
_refine_ls_weighting_details 'calc w=1/[\s^2^(Fo^2^)+(0.0519P)^2^] where P=(Fo^2^+2Fc^2^)/3'
_refine_ls_weighting_scheme calc
_refine_ls_wR_factor_gt 0.0715
_refine_ls_wR_factor_ref 0.0768
_reflns_number_gt 1248
_reflns_number_total 2141
_reflns_threshold_expression >2\s(I)
_cod_data_source_file b923871a.txt
_cod_data_source_block 1
_cod_original_sg_symbol_H-M P21/c
_cod_database_code 7105398

loop_
_symmetry_equiv_pos_as_xyz
'x, y, z'
'-x, y+1/2, -z+1/2'
'-x, -y, -z'
'x, -y-1/2, z-1/2'

loop_
_atom_site_label
_atom_site_type_symbol
_atom_site_fract_x
_atom_site_fract_y
_atom_site_fract_z
_atom_site_U_iso_or_equiv
_atom_site_adp_type
_atom_site_occupancy
_atom_site_symmetry_multiplicity
_atom_site_calc_flag
_atom_site_refinement_flags
_atom_site_disorder_assembly
_atom_site_disorder_group
C1 C 0.5402(9) 0.255(2) 0.8659(3) 0.0213(12) Uani 1 1 d U . .
C2 C 0.576(2) 0.1342(16) 0.9125(6) 0.0214(19) Uani 1 1 d U . .
H2 H 0.5732 0.0412 0.8971 0.026 Uiso 1 1 calc R . .
C3 C 0.618(3) 0.1837(14) 0.9869(6) 0.0191(18) Uani 1 1 d U . .
H3 H 0.6479 0.1300 1.0299 0.023 Uiso 1 1 calc R . .
C4 C 0.606(3) 0.3290(14) 0.9820(6) 0.0222(19) Uani 1 1 d U . .
H4 H 0.6303 0.3885 1.0230 0.027 Uiso 1 1 calc R . .
C5 C 0.555(2) 0.3738(16) 0.9111(6) 0.020(2) Uani 1 1 d U . .
H5 H 0.5337 0.4662 0.8955 0.024 Uiso 1 1 calc R . .
C6 C 0.0547(10) 0.250(3) 0.8759(3) 0.0284(12) Uani 1 1 d U . .
H6 H 0.0178 0.2553 0.8244 0.034 Uiso 1 1 calc R . .
C7 C 0.084(3) 0.1273(16) 0.9167(6) 0.028(2) Uani 1 1 d U . .
H7 H 0.0736 0.0363 0.8982 0.033 Uiso 1 1 calc R . .
C8 C 0.133(2) 0.1674(13) 0.9911(6) 0.025(2) Uani 1 1 d U . .
H8 H 0.1575 0.1057 1.0311 0.030 Uiso 1 1 calc R . .
C9 C 0.139(2) 0.3128(13) 0.9972(6) 0.024(2) Uani 1 1 d U . .
H9 H 0.1692 0.3657 1.0405 0.029 Uiso 1 1 calc R . .
C10 C 0.089(3) 0.3624(16) 0.9243(6) 0.027(2) Uani 1 1 d U . .
H10 H 0.0811 0.4563 0.9104 0.032 Uiso 1 1 calc R . .
Cl1 Cl 0.2296(8) 0.4370(4) 0.71907(16) 0.0297(9) Uani 1 1 d . . .
Cl2 Cl 0.6560(2) 0.2522(6) 0.67424(7) 0.0287(3) Uani 1 1 d . . .
Cl3 Cl 0.2322(7) 0.0642(5) 0.71801(18) 0.0296(9) Uani 1 1 d . . .
Fe1 Fe 0.33923(11) 0.2508(3) 0.93504(3) 0.01688(19) Uani 1 1 d . . .
Sn1 Sn 0.43458(6) 0.24976(16) 0.755422(15) 0.01975(14) Uani 1 1 d . . .

loop_
_atom_site_aniso_label
_atom_site_aniso_U_11
_atom_site_aniso_U_22
_atom_site_aniso_U_33
_atom_site_aniso_U_23
_atom_site_aniso_U_13
_atom_site_aniso_U_12
C1 0.021(2) 0.021(2) 0.0223(17) 0.000(2) 0.0042(16) -0.002(3)
C2 0.020(3) 0.020(2) 0.025(3) 0.001(2) 0.005(2) 0.001(3)
C3 0.016(3) 0.021(3) 0.019(2) -0.002(2) 0.000(2) 0.002(3)
C4 0.023(3) 0.021(3) 0.022(2) 0.002(2) 0.002(2) -0.001(3)
C5 0.019(3) 0.019(2) 0.022(2) -0.0017(19) 0.003(2) 0.000(2)
C6 0.025(2) 0.028(2) 0.0311(18) -0.002(2) 0.0017(18) 0.000(3)
C7 0.024(3) 0.029(3) 0.030(3) -0.003(2) 0.004(2) -0.004(3)
C8 0.021(3) 0.026(3) 0.027(2) -0.001(2) 0.008(2) -0.002(3)
C9 0.019(3) 0.026(3) 0.027(2) 0.000(2) 0.004(2) 0.002(3)
C10 0.024(3) 0.028(3) 0.029(3) 0.001(2) 0.007(2) 0.002(3)
Cl1 0.040(2) 0.025(2) 0.0236(12) 0.0032(12) 0.0031(15) 0.004(2)
Cl2 0.0320(9) 0.0315(8) 0.0263(6) -0.0013(19) 0.0147(5) -0.002(3)
Cl3 0.017(2) 0.026(2) 0.0471(17) -0.0133(14) 0.0096(15) -0.010(2)
Fe1 0.0128(4) 0.0166(4) 0.0218(3) -0.0017(9) 0.0048(3) 0.0008(16)
Sn1 0.0212(2) 0.0184(2) 0.01975(18) 0.0014(5) 0.00392(13) 0.0006(7)

loop_
_atom_type_symbol
_atom_type_description
_atom_type_scat_dispersion_real
_atom_type_scat_dispersion_imag
_atom_type_scat_source
C C 0.0033 0.0016 'International Tables Vol C Tables 4.2.6.8 and 6.1.1.4'
H H 0.0000 0.0000 'International Tables Vol C Tables 4.2.6.8 and 6.1.1.4'
Cl Cl 0.1484 0.1585 'International Tables Vol C Tables 4.2.6.8 and 6.1.1.4'
Fe Fe 0.3463 0.8444 'International Tables Vol C Tables 4.2.6.8 and 6.1.1.4'
Sn Sn -0.6537 1.4246 'International Tables Vol C Tables 4.2.6.8 and 6.1.1.4'

loop_
_geom_angle_atom_site_label_1
_geom_angle_atom_site_label_2
_geom_angle_atom_site_label_3
_geom_angle
_geom_angle_site_symmetry_1
_geom_angle_site_symmetry_3
_geom_angle_publ_flag
C5 C1 C2 108.3(4) . . ?
C5 C1 Fe1 68.0(7) . . ?
C2 C1 Fe1 70.5(7) . . ?
C5 C1 Sn1 126.3(11) . . ?
C2 C1 Sn1 124.5(11) . . ?
Fe1 C1 Sn1 118.7(3) . . ?
C3 C2 C1 106.6(12) . . ?
C3 C2 Fe1 69.5(9) . . ?
C1 C2 Fe1 68.0(7) . . ?
C3 C2 H2 126.7 . . ?
C1 C2 H2 126.7 . . ?
Fe1 C2 H2 127.3 . . ?
C4 C3 C2 105.8(12) . . ?
C4 C3 Fe1 67.5(12) . . ?
C2 C3 Fe1 69.7(9) . . ?
C4 C3 H3 127.1 . . ?
C2 C3 H3 127.1 . . ?
Fe1 C3 H3 127.2 . . ?
C5 C4 C3 112.2(13) . . ?
C5 C4 Fe1 69.5(9) . . ?
C3 C4 Fe1 71.9(12) . . ?
C5 C4 H4 123.9 . . ?
C3 C4 H4 123.9 . . ?
Fe1 C4 H4 126.3 . . ?
C4 C5 C1 107.0(12) . . ?
C4 C5 Fe1 70.4(10) . . ?
C1 C5 Fe1 70.9(7) . . ?
C4 C5 H5 126.5 . . ?
C1 C5 H5 126.5 . . ?
Fe1 C5 H5 123.9 . . ?
C7 C6 C10 108.7(5) . . ?
C7 C6 Fe1 71.7(8) . . ?
C10 C6 Fe1 67.6(8) . . ?
C7 C6 H6 125.7 . . ?
C10 C6 H6 125.7 . . ?
Fe1 C6 H6 126.6 . . ?
C6 C7 C8 106.3(13) . . ?
C6 C7 Fe1 68.5(8) . . ?
C8 C7 Fe1 69.0(9) . . ?
C6 C7 H7 126.8 . . ?
C8 C7 H7 126.8 . . ?
Fe1 C7 H7 127.1 . . ?
C9 C8 C7 110.5(13) . . ?
C9 C8 Fe1 68.6(11) . . ?
C7 C8 Fe1 70.9(9) . . ?
C9 C8 H8 124.8 . . ?
C7 C8 H8 124.8 . . ?
Fe1 C8 H8 127.4 . . ?
C8 C9 C10 105.2(13) . . ?
C8 C9 Fe1 70.8(11) . . ?
C10 C9 Fe1 67.8(9) . . ?
C8 C9 H9 127.4 . . ?
C10 C9 H9 127.4 . . ?
Fe1 C9 H9 125.5 . . ?
C6 C10 C9 109.3(13) . . ?
C6 C10 Fe1 71.5(8) . . ?
C9 C10 Fe1 70.7(9) . . ?
C6 C10 H10 125.4 . . ?
C9 C10 H10 125.4 . . ?
Fe1 C10 H10 124.0 . . ?
C10 Fe1 C5 107.2(6) . . ?
C10 Fe1 C4 121.4(6) . . ?
C5 Fe1 C4 40.0(5) . . ?
C10 Fe1 C9 41.4(5) . . ?
C5 Fe1 C9 122.8(6) . . ?
C4 Fe1 C9 106.4(6) . . ?
C10 Fe1 C1 125.4(5) . . ?
C5 Fe1 C1 41.1(6) . . ?
C4 Fe1 C1 67.3(5) . . ?
C9 Fe1 C1 161.3(7) . . ?
C10 Fe1 C6 40.9(8) . . ?
C5 Fe1 C6 122.8(6) . . ?
C4 Fe1 C6 157.7(9) . . ?
C9 Fe1 C6 69.2(5) . . ?
C1 Fe1 C6 109.5(2) . . ?
C10 Fe1 C8 67.7(6) . . ?
C5 Fe1 C8 160.1(5) . . ?
C4 Fe1 C8 124.7(5) . . ?
C9 Fe1 C8 40.6(3) . . ?
C1 Fe1 C8 157.4(7) . . ?
C6 Fe1 C8 66.9(5) . . ?
C10 Fe1 C3 155.4(5) . . ?
C5 Fe1 C3 69.3(6) . . ?
C4 Fe1 C3 40.6(3) . . ?
C9 Fe1 C3 118.6(5) . . ?
C1 Fe1 C3 69.0(4) . . ?
C6 Fe1 C3 161.0(9) . . ?
C8 Fe1 C3 106.8(6) . . ?
C10 Fe1 C2 162.8(5) . . ?
C5 Fe1 C2 69.8(3) . . ?
C4 Fe1 C2 67.9(6) . . ?
C9 Fe1 C2 154.5(5) . . ?
C1 Fe1 C2 41.5(6) . . ?
C6 Fe1 C2 125.5(6) . . ?
C8 Fe1 C2 120.8(6) . . ?
C3 Fe1 C2 40.8(5) . . ?
C5 Fe1 C7 158.0(5) . . ?
C4 Fe1 C7 160.8(5) . . ?
C9 Fe1 C7 69.0(6) . . ?
C1 Fe1 C7 122.7(5) . . ?
C6 Fe1 C7 39.8(8) . . ?
C8 Fe1 C7 40.1(5) . . ?
C3 Fe1 C7 123.9(6) . . ?
C2 Fe1 C7 107.7(6) . . ?
C1 Sn1 Cl3 114.0(5) . . ?
C1 Sn1 Cl1 110.8(5) . . ?
C1 Sn1 Cl2 120.23(18) . . ?
Cl3 Sn1 Cl2 103.47(17) . . ?
Cl1 Sn1 Cl2 103.15(18) . . ?

loop_
_geom_bond_atom_site_label_1
_geom_bond_atom_site_label_2
_geom_bond_distance
_geom_bond_site_symmetry_2
_geom_bond_publ_flag
C1 C5 1.42(2) . ?
C1 C2 1.46(2) . ?
C1 Fe1 2.046(6) . ?
C1 Sn1 2.060(5) . ?
C2 C3 1.450(17) . ?
C2 Fe1 2.080(16) . ?
C2 H2 0.9500 . ?
C3 C4 1.421(10) . ?
C3 Fe1 2.077(15) . ?
C3 H3 0.9500 . ?
C4 C5 1.379(17) . ?
C4 Fe1 2.020(16) . ?
C4 H4 0.9500 . ?
C5 Fe1 2.008(15) . ?
C5 H5 0.9500 . ?
C6 C7 1.41(3) . ?
C6 C10 1.42(3) . ?
C6 Fe1 2.050(6) . ?
C6 H6 0.9500 . ?
C7 C8 1.425(16) . ?
C7 Fe1 2.091(17) . ?
C7 H7 0.9500 . ?
C8 C9 1.422(11) . ?
C8 Fe1 2.067(15) . ?
C8 H8 0.9500 . ?
C9 C10 1.428(16) . ?
C9 Fe1 2.037(15) . ?
C9 H9 0.9500 . ?
C10 Fe1 1.999(17) . ?
C10 H10 0.9500 . ?
Cl1 Sn1 2.324(5) . ?
Cl2 Sn1 2.3243(13) . ?
Cl3 Sn1 2.305(4) . ?

loop_
_geom_torsion_atom_site_label_1
_geom_torsion_atom_site_label_2
_geom_torsion_atom_site_label_3
_geom_torsion_atom_site_label_4
_geom_torsion
_geom_torsion_site_symmetry_1
_geom_torsion_site_symmetry_2
_geom_torsion_site_symmetry_3
_geom_torsion_site_symmetry_4
_geom_torsion_publ_flag
C5 C1 C2 C3 -1.4(11) . . . . ?
Fe1 C1 C2 C3 -59.0(11) . . . . ?
Sn1 C1 C2 C3 -171.0(9) . . . . ?
C5 C1 C2 Fe1 57.6(6) . . . . ?
Sn1 C1 C2 Fe1 -112.0(6) . . . . ?
C1 C2 C3 C4 0(2) . . . . ?
Fe1 C2 C3 C4 -58.1(16) . . . . ?
C1 C2 C3 Fe1 58.1(9) . . . . ?
C2 C3 C4 C5 2(3) . . . . ?
Fe1 C3 C4 C5 -57.9(16) . . . . ?
C2 C3 C4 Fe1 59.5(14) . . . . ?
C3 C4 C5 C1 -2(2) . . . . ?
Fe1 C4 C5 C1 -61.8(9) . . . . ?
C3 C4 C5 Fe1 59.3(18) . . . . ?
C2 C1 C5 C4 2.4(11) . . . . ?
Fe1 C1 C5 C4 61.5(12) . . . . ?
Sn1 C1 C5 C4 171.8(10) . . . . ?
C2 C1 C5 Fe1 -59.1(6) . . . . ?
Sn1 C1 C5 Fe1 110.3(6) . . . . ?
C10 C6 C7 C8 1.4(11) . . . . ?
Fe1 C6 C7 C8 58.9(12) . . . . ?
C10 C6 C7 Fe1 -57.6(6) . . . . ?
C6 C7 C8 C9 -1(2) . . . . ?
Fe1 C7 C8 C9 57.2(16) . . . . ?
C6 C7 C8 Fe1 -58.6(10) . . . . ?
C7 C8 C9 C10 1(3) . . . . ?
Fe1 C8 C9 C10 59.4(13) . . . . ?
C7 C8 C9 Fe1 -58.5(14) . . . . ?
C7 C6 C10 C9 -0.9(12) . . . . ?
Fe1 C6 C10 C9 -60.9(12) . . . . ?
C7 C6 C10 Fe1 60.1(7) . . . . ?
C8 C9 C10 C6 0(2) . . . . ?
Fe1 C9 C10 C6 61.4(11) . . . . ?
C8 C9 C10 Fe1 -61.4(15) . . . . ?
C6 C10 Fe1 C5 120.5(9) . . . . ?
C9 C10 Fe1 C5 -120.4(9) . . . . ?
C6 C10 Fe1 C4 162.0(8) . . . . ?
C9 C10 Fe1 C4 -79.0(10) . . . . ?
C6 C10 Fe1 C9 -119.1(13) . . . . ?
C6 C10 Fe1 C1 78.9(11) . . . . ?
C9 C10 Fe1 C1 -162.1(8) . . . . ?
C9 C10 Fe1 C6 119.1(13) . . . . ?
C6 C10 Fe1 C8 -80.0(9) . . . . ?
C9 C10 Fe1 C8 39.1(8) . . . . ?
C6 C10 Fe1 C3 -161.6(13) . . . . ?
C9 C10 Fe1 C3 -42.5(19) . . . . ?
C6 C10 Fe1 C2 43(2) . . . . ?
C9 C10 Fe1 C2 162.2(18) . . . . ?
C6 C10 Fe1 C7 -36.6(8) . . . . ?
C9 C10 Fe1 C7 82.5(9) . . . . ?
C4 C5 Fe1 C10 118.6(9) . . . . ?
C1 C5 Fe1 C10 -124.5(7) . . . . ?
C1 C5 Fe1 C4 116.9(12) . . . . ?
C4 C5 Fe1 C9 75.8(11) . . . . ?
C1 C5 Fe1 C9 -167.3(6) . . . . ?
C4 C5 Fe1 C1 -116.9(12) . . . . ?
C4 C5 Fe1 C6 160.8(10) . . . . ?
C1 C5 Fe1 C6 -82.3(10) . . . . ?
C4 C5 Fe1 C8 47(2) . . . . ?
C1 C5 Fe1 C8 163.6(15) . . . . ?
C4 C5 Fe1 C3 -35.6(9) . . . . ?
C1 C5 Fe1 C3 81.3(7) . . . . ?
C4 C5 Fe1 C2 -79.3(10) . . . . ?
C1 C5 Fe1 C2 37.6(6) . . . . ?
C4 C5 Fe1 C7 -166.8(15) . . . . ?
C1 C5 Fe1 C7 -49.9(19) . . . . ?
C5 C4 Fe1 C10 -79.2(10) . . . . ?
C3 C4 Fe1 C10 157.6(9) . . . . ?
C3 C4 Fe1 C5 -123.1(15) . . . . ?
C5 C4 Fe1 C9 -121.9(9) . . . . ?
C3 C4 Fe1 C9 115.0(10) . . . . ?
C5 C4 Fe1 C1 39.4(10) . . . . ?
C3 C4 Fe1 C1 -83.7(11) . . . . ?
C5 C4 Fe1 C6 -46.9(17) . . . . ?
C3 C4 Fe1 C6 -170.0(7) . . . . ?
C5 C4 Fe1 C8 -162.4(9) . . . . ?
C3 C4 Fe1 C8 74.4(12) . . . . ?
C5 C4 Fe1 C3 123.1(15) . . . . ?
C5 C4 Fe1 C2 84.5(7) . . . . ?
C3 C4 Fe1 C2 -38.6(9) . . . . ?
C5 C4 Fe1 C7 164.9(16) . . . . ?
C3 C4 Fe1 C7 42(2) . . . . ?
C8 C9 Fe1 C10 116.2(14) . . . . ?
C8 C9 Fe1 C5 -165.2(8) . . . . ?
C10 C9 Fe1 C5 78.6(10) . . . . ?
C8 C9 Fe1 C4 -124.6(10) . . . . ?
C10 C9 Fe1 C4 119.1(9) . . . . ?
C8 C9 Fe1 C1 167.9(7) . . . . ?
C10 C9 Fe1 C1 51.7(17) . . . . ?
C8 C9 Fe1 C6 78.4(12) . . . . ?
C10 C9 Fe1 C6 -37.8(11) . . . . ?
C10 C9 Fe1 C8 -116.2(14) . . . . ?
C8 C9 Fe1 C3 -82.5(11) . . . . ?
C10 C9 Fe1 C3 161.3(9) . . . . ?
C8 C9 Fe1 C2 -51.7(18) . . . . ?
C10 C9 Fe1 C2 -167.9(12) . . . . ?
C8 C9 Fe1 C7 35.7(9) . . . . ?
C10 C9 Fe1 C7 -80.5(7) . . . . ?
C5 C1 Fe1 C10 74.9(8) . . . . ?
C2 C1 Fe1 C10 -164.9(8) . . . . ?
Sn1 C1 Fe1 C10 -45.5(13) . . . . ?
C2 C1 Fe1 C5 120.2(5) . . . . ?
Sn1 C1 Fe1 C5 -120.4(14) . . . . ?
C5 C1 Fe1 C4 -38.4(8) . . . . ?
C2 C1 Fe1 C4 81.8(8) . . . . ?
Sn1 C1 Fe1 C4 -158.9(13) . . . . ?
C5 C1 Fe1 C9 35.4(14) . . . . ?
C2 C1 Fe1 C9 155.6(13) . . . . ?
Sn1 C1 Fe1 C9 -85.1(16) . . . . ?
C5 C1 Fe1 C6 117.9(10) . . . . ?
C2 C1 Fe1 C6 -121.9(10) . . . . ?
Sn1 C1 Fe1 C6 -2.5(13) . . . . ?
C5 C1 Fe1 C8 -165.5(11) . . . . ?
C2 C1 Fe1 C8 -45.3(12) . . . . ?
Sn1 C1 Fe1 C8 74.1(16) . . . . ?
C5 C1 Fe1 C3 -82.3(7) . . . . ?
C2 C1 Fe1 C3 37.9(7) . . . . ?
Sn1 C1 Fe1 C3 157.3(12) . . . . ?
C5 C1 Fe1 C2 -120.2(5) . . . . ?
Sn1 C1 Fe1 C2 119.4(14) . . . . ?
C5 C1 Fe1 C7 160.1(8) . . . . ?
C2 C1 Fe1 C7 -79.7(8) . . . . ?
Sn1 C1 Fe1 C7 39.7(13) . . . . ?
C7 C6 Fe1 C10 -120.1(6) . . . . ?
C7 C6 Fe1 C5 161.7(8) . . . . ?
C10 C6 Fe1 C5 -78.2(8) . . . . ?
C7 C6 Fe1 C4 -164.3(12) . . . . ?
C10 C6 Fe1 C4 -44.2(13) . . . . ?
C7 C6 Fe1 C9 -81.9(8) . . . . ?
C10 C6 Fe1 C9 38.2(8) . . . . ?
C7 C6 Fe1 C1 118.0(9) . . . . ?
C10 C6 Fe1 C1 -121.9(9) . . . . ?
C7 C6 Fe1 C8 -38.0(7) . . . . ?
C10 C6 Fe1 C8 82.1(8) . . . . ?
C7 C6 Fe1 C3 36.0(14) . . . . ?
C10 C6 Fe1 C3 156.1(13) . . . . ?
C7 C6 Fe1 C2 74.3(9) . . . . ?
C10 C6 Fe1 C2 -165.6(8) . . . . ?
C10 C6 Fe1 C7 120.1(6) . . . . ?
C9 C8 Fe1 C10 -39.9(9) . . . . ?
C7 C8 Fe1 C10 82.3(7) . . . . ?
C9 C8 Fe1 C5 39(2) . . . . ?
C7 C8 Fe1 C5 161.3(15) . . . . ?
C9 C8 Fe1 C4 73.7(12) . . . . ?
C7 C8 Fe1 C4 -164.0(9) . . . . ?
C7 C8 Fe1 C9 122.2(14) . . . . ?
C9 C8 Fe1 C1 -169.9(7) . . . . ?
C7 C8 Fe1 C1 -47.7(16) . . . . ?
C9 C8 Fe1 C6 -84.5(12) . . . . ?
C7 C8 Fe1 C6 37.8(11) . . . . ?
C9 C8 Fe1 C3 114.6(10) . . . . ?
C7 C8 Fe1 C3 -123.2(9) . . . . ?
C9 C8 Fe1 C2 156.8(8) . . . . ?
C7 C8 Fe1 C2 -80.9(10) . . . . ?
C9 C8 Fe1 C7 -122.2(14) . . . . ?
C4 C3 Fe1 C10 -51(2) . . . . ?
C2 C3 Fe1 C10 -169.1(13) . . . . ?
C4 C3 Fe1 C5 35.1(10) . . . . ?
C2 C3 Fe1 C5 -82.7(7) . . . . ?
C2 C3 Fe1 C4 -117.8(15) . . . . ?
C4 C3 Fe1 C9 -81.9(11) . . . . ?
C2 C3 Fe1 C9 160.3(9) . . . . ?
C4 C3 Fe1 C1 79.3(11) . . . . ?
C2 C3 Fe1 C1 -38.6(9) . . . . ?
C4 C3 Fe1 C6 168.3(8) . . . . ?
C2 C3 Fe1 C6 50.5(17) . . . . ?
C4 C3 Fe1 C8 -124.2(10) . . . . ?
C2 C3 Fe1 C8 118.0(9) . . . . ?
C4 C3 Fe1 C2 117.8(15) . . . . ?
C4 C3 Fe1 C7 -164.7(9) . . . . ?
C2 C3 Fe1 C7 77.5(10) . . . . ?
C3 C2 Fe1 C10 164.5(19) . . . . ?
C1 C2 Fe1 C10 46(2) . . . . ?
C3 C2 Fe1 C5 81.4(9) . . . . ?
C1 C2 Fe1 C5 -37.3(6) . . . . ?
C3 C2 Fe1 C4 38.4(8) . . . . ?
C1 C2 Fe1 C4 -80.3(8) . . . . ?
C3 C2 Fe1 C9 -43.4(18) . . . . ?
C1 C2 Fe1 C9 -162.1(12) . . . . ?
C3 C2 Fe1 C1 118.6(12) . . . . ?
C3 C2 Fe1 C6 -162.1(10) . . . . ?
C1 C2 Fe1 C6 79.3(11) . . . . ?
C3 C2 Fe1 C8 -79.9(10) . . . . ?
C1 C2 Fe1 C8 161.5(7) . . . . ?
C1 C2 Fe1 C3 -118.6(12) . . . . ?
C3 C2 Fe1 C7 -121.8(9) . . . . ?
C1 C2 Fe1 C7 119.6(7) . . . . ?
C6 C7 Fe1 C10 37.6(7) . . . . ?
C8 C7 Fe1 C10 -80.7(9) . . . . ?
C6 C7 Fe1 C5 -45(2) . . . . ?
C8 C7 Fe1 C5 -163.0(14) . . . . ?
C6 C7 Fe1 C4 161.8(17) . . . . ?
C8 C7 Fe1 C4 44(2) . . . . ?
C6 C7 Fe1 C9 82.2(8) . . . . ?
C8 C7 Fe1 C9 -36.1(8) . . . . ?
C6 C7 Fe1 C1 -81.4(10) . . . . ?
C8 C7 Fe1 C1 160.3(9) . . . . ?
C8 C7 Fe1 C6 -118.3(12) . . . . ?
C6 C7 Fe1 C8 118.3(12) . . . . ?
C6 C7 Fe1 C3 -166.7(8) . . . . ?
C8 C7 Fe1 C3 75.0(10) . . . . ?
C6 C7 Fe1 C2 -124.6(8) . . . . ?
C8 C7 Fe1 C2 117.1(9) . . . . ?
C5 C1 Sn1 Cl3 -138.3(9) . . . . ?
C2 C1 Sn1 Cl3 29.4(9) . . . . ?
Fe1 C1 Sn1 Cl3 -55.7(11) . . . . ?
C5 C1 Sn1 Cl1 -22.1(10) . . . . ?
C2 C1 Sn1 Cl1 145.6(9) . . . . ?
Fe1 C1 Sn1 Cl1 60.5(11) . . . . ?
C5 C1 Sn1 Cl2 98.0(9) . . . . ?
C2 C1 Sn1 Cl2 -94.2(9) . . . . ?
Fe1 C1 Sn1 Cl2 -179.3(7) . . . . ?
